data_7104737
loop_
_publ_author_name
'Zirngast, Michaela'
'Fl\"orke, Ulrich'
'Baumgartner, Judith'
'Marschner, Christoph'

_publ_section_title
;
 Oligosilylated group 4 titanocenes in the oxidation state +3.
;
_journal_issue 37
_journal_name_full 'Chemical communications (Cambridge, England)'
_journal_page_first 5538
_journal_page_last 5540
_journal_paper_doi 10.1039/b910637e
_journal_volume 34
_journal_year 2009
_chemical_formula_sum 'C22 H34 Cl2 K O6 Ti'
_chemical_formula_weight 552.39
_chemical_name_systematic
;
?
;
_space_group_IT_number 14
_symmetry_cell_setting monoclinic
_symmetry_space_group_name_Hall '-P 2ybc'
_symmetry_space_group_name_H-M 'P 1 21/c 1'
_atom_sites_solution_hydrogens geom
_atom_sites_solution_primary direct
_atom_sites_solution_secondary difmap
_audit_creation_method SHELXL-97
_cell_angle_alpha 90.00
_cell_angle_beta 94.45(3)
_cell_angle_gamma 90.00
_cell_formula_units_Z 4
_cell_length_a 11.410(2)
_cell_length_b 11.789(2)
_cell_length_c 19.048(4)
_cell_measurement_reflns_used 3359
_cell_measurement_temperature 100(2)
_cell_measurement_theta_max 50.702
_cell_measurement_theta_min 4.933
_cell_volume 2554.3(9)
_computing_cell_refinement 'Bruker XSCANS'
_computing_data_collection 'Bruker XSCANS'
_computing_data_reduction 'Bruker SHELXTL'
_computing_molecular_graphics 'Bruker SHELXTL'
_computing_publication_material 'Bruker SHELXTL'
_computing_structure_refinement 'SHELXL-97 (Sheldrick, 1997)'
_computing_structure_solution 'SHELXS-97 (Sheldrick, 1990)'
_diffrn_ambient_temperature 100(2)
_diffrn_measured_fraction_theta_full 1.000
_diffrn_measured_fraction_theta_max 1.000
_diffrn_measurement_device_type 'SMART APEX'
_diffrn_measurement_method '\w scans'
_diffrn_radiation_monochromator graphite
_diffrn_radiation_source 'fine-focus sealed tube'
_diffrn_radiation_type MoK\a
_diffrn_radiation_wavelength 0.71073
_diffrn_reflns_av_R_equivalents 0.0637
_diffrn_reflns_av_sigmaI/netI 0.0571
_diffrn_reflns_limit_h_max 13
_diffrn_reflns_limit_h_min -13
_diffrn_reflns_limit_k_max 14
_diffrn_reflns_limit_k_min -13
_diffrn_reflns_limit_l_max 22
_diffrn_reflns_limit_l_min -22
_diffrn_reflns_number 18001
_diffrn_reflns_theta_full 25.00
_diffrn_reflns_theta_max 25.00
_diffrn_reflns_theta_min 1.79
_exptl_absorpt_coefficient_mu 0.742
_exptl_absorpt_correction_T_max 0.8539
_exptl_absorpt_correction_T_min 0.7659
_exptl_absorpt_correction_type multi-scan
_exptl_absorpt_process_details SADABS
_exptl_crystal_colour colorless
_exptl_crystal_density_diffrn 1.436
_exptl_crystal_density_method 'not measured'
_exptl_crystal_description blocks
_exptl_crystal_F_000 1156
_exptl_crystal_size_max 0.38
_exptl_crystal_size_mid 0.30
_exptl_crystal_size_min 0.22
_refine_diff_density_max 1.024
_refine_diff_density_min -0.854
_refine_diff_density_rms 0.087
_refine_ls_extinction_method none
_refine_ls_goodness_of_fit_ref 1.028
_refine_ls_hydrogen_treatment constr
_refine_ls_matrix_type full
_refine_ls_number_parameters 289
_refine_ls_number_reflns 4495
_refine_ls_number_restraints 0
_refine_ls_restrained_S_all 1.028
_refine_ls_R_factor_all 0.0745
_refine_ls_R_factor_gt 0.0525
_refine_ls_shift/su_max 0.000
_refine_ls_shift/su_mean 0.000
_refine_ls_structure_factor_coef Fsqd
_refine_ls_weighting_details 'calc w=1/[\s^2^(Fo^2^)+(0.0394P)^2^+6.0498P] where P=(Fo^2^+2Fc^2^)/3'
_refine_ls_weighting_scheme calc
_refine_ls_wR_factor_gt 0.1074
_refine_ls_wR_factor_ref 0.1176
_reflns_number_gt 3480
_reflns_number_total 4495
_reflns_threshold_expression >2sigma(I)
_cod_data_source_file b910637e.txt
_cod_data_source_block 522j
_cod_original_sg_symbol_H-M P2(1)/c
_cod_database_code 7104737

loop_
_symmetry_equiv_pos_as_xyz
'x, y, z'
'-x, y+1/2, -z+1/2'
'-x, -y, -z'
'x, -y-1/2, z-1/2'

loop_
_atom_site_label
_atom_site_type_symbol
_atom_site_fract_x
_atom_site_fract_y
_atom_site_fract_z
_atom_site_U_iso_or_equiv
_atom_site_adp_type
_atom_site_occupancy
_atom_site_symmetry_multiplicity
_atom_site_calc_flag
_atom_site_refinement_flags
_atom_site_disorder_assembly
_atom_site_disorder_group
Ti1 Ti 0.56728(6) 0.89304(6) 0.13852(3) 0.01629(18) Uani 1 1 d . . .
Cl1 Cl 0.65665(8) 0.70717(8) 0.17833(5) 0.0221(2) Uani 1 1 d . . .
Cl2 Cl 0.57507(8) 0.81296(8) 0.01689(5) 0.0197(2) Uani 1 1 d . . .
K1 K 0.79986(8) 0.66290(7) 0.04538(4) 0.0217(2) Uani 1 1 d . . .
O1 O 1.0053(4) 0.8147(5) 0.04507(19) 0.115(2) Uani 1 1 d . . .
O2 O 0.8758(3) 0.7731(3) -0.07722(15) 0.0414(9) Uani 1 1 d . . .
O3 O 0.7170(2) 0.5952(2) -0.10048(14) 0.0244(6) Uani 1 1 d . . .
O4 O 0.6685(2) 0.4662(2) 0.02108(14) 0.0242(6) Uani 1 1 d . . .
O5 O 0.8540(2) 0.4620(2) 0.12982(14) 0.0269(7) Uani 1 1 d . . .
O6 O 0.9854(2) 0.6652(3) 0.15737(16) 0.0338(7) Uani 1 1 d . . .
C1 C 0.4257(3) 0.8644(3) 0.2217(2) 0.0234(9) Uani 1 1 d . . .
H1 H 0.4522 0.8446 0.2686 0.028 Uiso 1 1 calc R . .
C2 C 0.3965(3) 0.7886(3) 0.1663(2) 0.0207(9) Uani 1 1 d . . .
H2 H 0.3991 0.7082 0.1692 0.025 Uiso 1 1 calc R . .
C3 C 0.3629(3) 0.8523(3) 0.1060(2) 0.0211(9) Uani 1 1 d . . .
H3 H 0.3381 0.8224 0.0610 0.025 Uiso 1 1 calc R . .
C4 C 0.3720(3) 0.9680(3) 0.1234(2) 0.0231(9) Uani 1 1 d . . .
H4 H 0.3562 1.0301 0.0922 0.028 Uiso 1 1 calc R . .
C5 C 0.4088(3) 0.9747(3) 0.1953(2) 0.0246(9) Uani 1 1 d . . .
H5 H 0.4204 1.0427 0.2218 0.029 Uiso 1 1 calc R . .
C6 C 0.6831(4) 1.0244(4) 0.2112(2) 0.0320(11) Uani 1 1 d . . .
H6 H 0.6705 1.0305 0.2597 0.038 Uiso 1 1 calc R . .
C7 C 0.6250(4) 1.0863(3) 0.1560(2) 0.0308(10) Uani 1 1 d . . .
H7 H 0.5678 1.1436 0.1611 0.037 Uiso 1 1 calc R . .
C8 C 0.6652(3) 1.0497(3) 0.0926(2) 0.0253(9) Uani 1 1 d . . .
H8 H 0.6390 1.0760 0.0469 0.030 Uiso 1 1 calc R . .
C9 C 0.7517(3) 0.9668(3) 0.1087(2) 0.0233(9) Uani 1 1 d . . .
H9 H 0.7951 0.9276 0.0757 0.028 Uiso 1 1 calc R . .
C10 C 0.7628(4) 0.9521(4) 0.1816(2) 0.0282(10) Uani 1 1 d . . .
H10 H 0.8155 0.9016 0.2068 0.034 Uiso 1 1 calc R . .
C11 C 1.0393(6) 0.8391(10) -0.0071(3) 0.134(5) Uani 1 1 d . . .
H11A H 1.1175 0.8026 -0.0067 0.161 Uiso 1 1 calc R . .
H11B H 1.0548 0.9215 -0.0032 0.161 Uiso 1 1 calc R . .
C12 C 0.9882(4) 0.8237(4) -0.0776(2) 0.0288(10) Uani 1 1 d . . .
H12A H 0.9811 0.8981 -0.1017 0.035 Uiso 1 1 calc R . .
H12B H 1.0399 0.7748 -0.1041 0.035 Uiso 1 1 calc R . .
C13 C 0.8236(4) 0.7488(4) -0.1448(2) 0.0292(10) Uani 1 1 d . . .
H13A H 0.8732 0.6944 -0.1689 0.035 Uiso 1 1 calc R . .
H13B H 0.8168 0.8192 -0.1732 0.035 Uiso 1 1 calc R . .
C14 C 0.7046(4) 0.6992(3) -0.1386(2) 0.0251(9) Uani 1 1 d . . .
H14A H 0.6555 0.7527 -0.1136 0.030 Uiso 1 1 calc R . .
H14B H 0.6655 0.6851 -0.1860 0.030 Uiso 1 1 calc R . .
C15 C 0.6062(3) 0.5443(3) -0.0904(2) 0.0248(9) Uani 1 1 d . . .
H15A H 0.5642 0.5269 -0.1366 0.030 Uiso 1 1 calc R . .
H15B H 0.5572 0.5972 -0.0649 0.030 Uiso 1 1 calc R . .
C16 C 0.6268(4) 0.4376(3) -0.0489(2) 0.0248(9) Uani 1 1 d . . .
H16A H 0.5526 0.3941 -0.0486 0.030 Uiso 1 1 calc R . .
H16B H 0.6854 0.3899 -0.0707 0.030 Uiso 1 1 calc R . .
C17 C 0.7014(4) 0.3670(3) 0.0606(2) 0.0288(10) Uani 1 1 d . . .
H17A H 0.7632 0.3253 0.0376 0.035 Uiso 1 1 calc R . .
H17B H 0.6326 0.3164 0.0630 0.035 Uiso 1 1 calc R . .
C18 C 0.7464(4) 0.4021(4) 0.1332(2) 0.0306(10) Uani 1 1 d . . .
H18A H 0.6879 0.4513 0.1540 0.037 Uiso 1 1 calc R . .
H18B H 0.7591 0.3343 0.1634 0.037 Uiso 1 1 calc R . .
C19 C 0.8999(4) 0.4962(4) 0.1980(2) 0.0383(12) Uani 1 1 d . . .
H19A H 0.9155 0.4286 0.2282 0.046 Uiso 1 1 calc R . .
H19B H 0.8421 0.5446 0.2200 0.046 Uiso 1 1 calc R . .
C20 C 1.0112(4) 0.5606(4) 0.1918(3) 0.0448(13) Uani 1 1 d . . .
H20A H 1.0503 0.5747 0.2392 0.054 Uiso 1 1 calc R . .
H20B H 1.0653 0.5157 0.1645 0.054 Uiso 1 1 calc R . .
C21 C 1.0880(4) 0.7312(4) 0.1516(3) 0.0400(12) Uani 1 1 d . . .
H21A H 1.1456 0.6879 0.1260 0.048 Uiso 1 1 calc R . .
H21B H 1.1245 0.7495 0.1991 0.048 Uiso 1 1 calc R . .
C22 C 1.0557(4) 0.8374(5) 0.1130(2) 0.0406(12) Uani 1 1 d . . .
H22A H 0.9992 0.8808 0.1394 0.049 Uiso 1 1 calc R . .
H22B H 1.1268 0.8847 0.1099 0.049 Uiso 1 1 calc R . .

loop_
_atom_site_aniso_label
_atom_site_aniso_U_11
_atom_site_aniso_U_22
_atom_site_aniso_U_33
_atom_site_aniso_U_23
_atom_site_aniso_U_13
_atom_site_aniso_U_12
Ti1 0.0179(4) 0.0151(4) 0.0162(4) -0.0013(3) 0.0034(3) -0.0017(3)
Cl1 0.0281(5) 0.0202(5) 0.0184(5) 0.0031(4) 0.0047(4) 0.0049(4)
Cl2 0.0230(5) 0.0207(5) 0.0154(5) -0.0009(4) 0.0022(4) 0.0010(4)
K1 0.0256(5) 0.0217(5) 0.0179(4) 0.0005(4) 0.0031(4) -0.0031(4)
O1 0.118(4) 0.204(6) 0.022(2) 0.002(3) -0.001(2) -0.138(4)
O2 0.0281(17) 0.077(3) 0.0193(16) 0.0050(16) 0.0031(13) -0.0143(17)
O3 0.0274(16) 0.0244(15) 0.0219(15) 0.0042(12) 0.0056(12) 0.0018(12)
O4 0.0307(16) 0.0183(15) 0.0231(15) -0.0004(12) -0.0006(12) -0.0018(12)
O5 0.0242(15) 0.0308(17) 0.0255(16) 0.0003(13) 0.0004(12) 0.0009(13)
O6 0.0201(16) 0.0358(18) 0.0440(19) -0.0056(15) -0.0064(13) 0.0030(13)
C1 0.023(2) 0.028(2) 0.020(2) 0.0009(18) 0.0095(17) -0.0034(17)
C2 0.018(2) 0.017(2) 0.028(2) -0.0001(17) 0.0081(17) -0.0012(16)
C3 0.014(2) 0.027(2) 0.022(2) -0.0009(17) 0.0037(16) -0.0013(16)
C4 0.017(2) 0.021(2) 0.032(2) 0.0027(18) 0.0052(17) 0.0019(17)
C5 0.023(2) 0.022(2) 0.030(2) -0.0093(18) 0.0116(18) -0.0024(17)
C6 0.037(3) 0.036(3) 0.023(2) -0.011(2) 0.0036(19) -0.018(2)
C7 0.026(2) 0.016(2) 0.052(3) -0.009(2) 0.007(2) -0.0066(18)
C8 0.023(2) 0.024(2) 0.028(2) 0.0055(18) 0.0010(18) -0.0098(18)
C9 0.019(2) 0.024(2) 0.028(2) -0.0016(18) 0.0045(17) -0.0050(17)
C10 0.022(2) 0.029(2) 0.032(2) 0.0055(19) -0.0077(18) -0.0111(18)
C11 0.053(4) 0.315(14) 0.034(4) 0.024(6) 0.000(3) -0.102(6)
C12 0.032(2) 0.028(2) 0.027(2) 0.0016(19) 0.0101(19) -0.0029(19)
C13 0.041(3) 0.028(2) 0.020(2) 0.0030(18) 0.0083(19) 0.002(2)
C14 0.033(2) 0.026(2) 0.016(2) 0.0009(17) -0.0004(17) 0.0023(18)
C15 0.025(2) 0.030(2) 0.020(2) -0.0037(18) -0.0004(17) 0.0021(18)
C16 0.029(2) 0.021(2) 0.024(2) -0.0079(18) 0.0022(18) -0.0025(18)
C17 0.034(2) 0.018(2) 0.034(2) 0.0060(18) -0.001(2) -0.0041(18)
C18 0.035(3) 0.028(2) 0.029(2) 0.013(2) 0.004(2) 0.002(2)
C19 0.046(3) 0.040(3) 0.027(2) 0.005(2) -0.009(2) 0.010(2)
C20 0.037(3) 0.044(3) 0.050(3) -0.005(2) -0.020(2) 0.010(2)
C21 0.019(2) 0.050(3) 0.051(3) -0.026(3) 0.004(2) -0.001(2)
C22 0.027(3) 0.065(4) 0.029(2) -0.009(2) 0.003(2) -0.017(2)

loop_
_atom_type_symbol
_atom_type_description
_atom_type_scat_dispersion_real
_atom_type_scat_dispersion_imag
_atom_type_scat_source
C C 0.0033 0.0016 'International Tables Vol C Tables 4.2.6.8 and 6.1.1.4'
H H 0.0000 0.0000 'International Tables Vol C Tables 4.2.6.8 and 6.1.1.4'
Ti Ti 0.2776 0.4457 'International Tables Vol C Tables 4.2.6.8 and 6.1.1.4'
K K 0.2009 0.2494 'International Tables Vol C Tables 4.2.6.8 and 6.1.1.4'
O O 0.0106 0.0060 'International Tables Vol C Tables 4.2.6.8 and 6.1.1.4'
Cl Cl 0.1484 0.1585 'International Tables Vol C Tables 4.2.6.8 and 6.1.1.4'

loop_
_geom_angle_atom_site_label_1
_geom_angle_atom_site_label_2
_geom_angle_atom_site_label_3
_geom_angle
_geom_angle_site_symmetry_1
_geom_angle_site_symmetry_3
_geom_angle_publ_flag
C8 Ti1 C1 136.45(14) . . ?
C8 Ti1 C5 104.46(14) . . ?
C1 Ti1 C5 34.30(14) . . ?
C8 Ti1 C9 34.43(14) . . ?
C1 Ti1 C9 150.39(14) . . ?
C5 Ti1 C9 132.48(14) . . ?
C8 Ti1 C7 34.12(14) . . ?
C1 Ti1 C7 103.72(15) . . ?
C5 Ti1 C7 76.21(14) . . ?
C9 Ti1 C7 56.38(14) . . ?
C8 Ti1 C4 97.43(14) . . ?
C1 Ti1 C4 57.15(14) . . ?
C5 Ti1 C4 34.21(14) . . ?
C9 Ti1 C4 131.79(14) . . ?
C7 Ti1 C4 84.77(14) . . ?
C8 Ti1 C2 154.04(14) . . ?
C1 Ti1 C2 34.19(13) . . ?
C5 Ti1 C2 56.55(13) . . ?
C9 Ti1 C2 170.51(14) . . ?
C7 Ti1 C2 132.77(14) . . ?
C4 Ti1 C2 56.75(13) . . ?
C8 Ti1 C6 56.94(15) . . ?
C1 Ti1 C6 94.56(15) . . ?
C5 Ti1 C6 83.14(15) . . ?
C9 Ti1 C6 56.38(14) . . ?
C7 Ti1 C6 34.03(15) . . ?
C4 Ti1 C6 107.25(15) . . ?
C2 Ti1 C6 128.56(14) . . ?
C8 Ti1 C3 122.41(14) . . ?
C1 Ti1 C3 56.56(14) . . ?
C5 Ti1 C3 56.27(14) . . ?
C9 Ti1 C3 149.73(14) . . ?
C7 Ti1 C3 118.44(14) . . ?
C4 Ti1 C3 33.99(13) . . ?
C2 Ti1 C3 33.85(13) . . ?
C6 Ti1 C3 138.84(15) . . ?
C8 Ti1 C10 56.62(14) . . ?
C1 Ti1 C10 118.18(15) . . ?
C5 Ti1 C10 116.24(15) . . ?
C9 Ti1 C10 33.74(14) . . ?
C7 Ti1 C10 55.98(15) . . ?
C4 Ti1 C10 139.45(15) . . ?
C2 Ti1 C10 144.75(14) . . ?
C6 Ti1 C10 33.66(15) . . ?
C3 Ti1 C10 172.47(14) . . ?
C8 Ti1 Cl1 127.01(11) . . ?
C1 Ti1 Cl1 87.47(10) . . ?
C5 Ti1 Cl1 121.39(11) . . ?
C9 Ti1 Cl1 92.59(10) . . ?
C7 Ti1 Cl1 133.60(12) . . ?
C4 Ti1 Cl1 135.37(10) . . ?
C2 Ti1 Cl1 78.65(10) . . ?
C6 Ti1 Cl1 101.32(12) . . ?
C3 Ti1 Cl1 105.41(10) . . ?
C10 Ti1 Cl1 78.85(11) . . ?
C8 Ti1 Cl2 84.29(11) . . ?
C1 Ti1 Cl2 129.62(10) . . ?
C5 Ti1 Cl2 130.86(11) . . ?
C9 Ti1 Cl2 79.77(10) . . ?
C7 Ti1 Cl2 117.30(12) . . ?
C4 Ti1 Cl2 97.29(10) . . ?
C2 Ti1 Cl2 95.65(10) . . ?
C6 Ti1 Cl2 135.78(11) . . ?
C3 Ti1 Cl2 77.95(10) . . ?
C10 Ti1 Cl2 108.88(11) . . ?
Cl1 Ti1 Cl2 84.71(4) . . ?
Ti1 Cl1 K1 97.20(4) . . ?
Ti1 Cl2 K1 98.04(4) . . ?
O4 K1 O2 115.84(9) . . ?
O4 K1 O6 119.06(9) . . ?
O2 K1 O6 110.33(9) . . ?
O4 K1 O5 60.04(8) . . ?
O2 K1 O5 139.20(9) . . ?
O6 K1 O5 59.04(8) . . ?
O4 K1 O1 157.51(14) . . ?
O2 K1 O1 55.42(10) . . ?
O6 K1 O1 57.21(11) . . ?
O5 K1 O1 111.17(13) . . ?
O4 K1 O3 59.50(8) . . ?
O2 K1 O3 56.93(8) . . ?
O6 K1 O3 148.74(8) . . ?
O5 K1 O3 109.72(8) . . ?
O1 K1 O3 110.86(9) . . ?
O4 K1 Cl2 91.07(6) . . ?
O2 K1 Cl2 84.14(7) . . ?
O6 K1 Cl2 131.87(7) . . ?
O5 K1 Cl2 133.95(6) . . ?
O1 K1 Cl2 107.31(14) . . ?
O3 K1 Cl2 78.03(6) . . ?
O4 K1 Cl1 88.03(6) . . ?
O2 K1 Cl1 141.80(8) . . ?
O6 K1 Cl1 78.56(7) . . ?
O5 K1 Cl1 77.99(6) . . ?
O1 K1 Cl1 111.20(10) . . ?
O3 K1 Cl1 130.24(6) . . ?
Cl2 K1 Cl1 65.03(3) . . ?
C11 O1 C22 128.2(5) . . ?
C11 O1 K1 118.8(4) . . ?
C22 O1 K1 112.5(3) . . ?
C13 O2 C12 113.6(3) . . ?
C13 O2 K1 121.4(2) . . ?
C12 O2 K1 121.8(2) . . ?
C15 O3 C14 112.1(3) . . ?
C15 O3 K1 102.0(2) . . ?
C14 O3 K1 104.9(2) . . ?
C16 O4 C17 110.9(3) . . ?
C16 O4 K1 119.4(2) . . ?
C17 O4 K1 118.6(2) . . ?
C19 O5 C18 111.0(3) . . ?
C19 O5 K1 108.8(2) . . ?
C18 O5 K1 106.4(2) . . ?
C20 O6 C21 111.8(3) . . ?
C20 O6 K1 116.6(2) . . ?
C21 O6 K1 120.7(3) . . ?
C5 C1 C2 107.7(4) . . ?
C5 C1 Ti1 73.2(2) . . ?
C2 C1 Ti1 73.9(2) . . ?
C3 C2 C1 108.0(3) . . ?
C3 C2 Ti1 73.7(2) . . ?
C1 C2 Ti1 71.9(2) . . ?
C2 C3 C4 108.5(4) . . ?
C2 C3 Ti1 72.5(2) . . ?
C4 C3 Ti1 72.2(2) . . ?
C5 C4 C3 107.2(4) . . ?
C5 C4 Ti1 72.4(2) . . ?
C3 C4 Ti1 73.8(2) . . ?
C1 C5 C4 108.6(4) . . ?
C1 C5 Ti1 72.5(2) . . ?
C4 C5 Ti1 73.4(2) . . ?
C10 C6 C7 107.4(4) . . ?
C10 C6 Ti1 73.8(2) . . ?
C7 C6 Ti1 72.4(2) . . ?
C8 C7 C6 108.7(4) . . ?
C8 C7 Ti1 71.9(2) . . ?
C6 C7 Ti1 73.6(2) . . ?
C7 C8 C9 107.3(4) . . ?
C7 C8 Ti1 74.0(2) . . ?
C9 C8 Ti1 73.7(2) . . ?
C10 C9 C8 108.2(4) . . ?
C10 C9 Ti1 74.4(2) . . ?
C8 C9 Ti1 71.8(2) . . ?
C9 C10 C6 108.3(4) . . ?
C9 C10 Ti1 71.8(2) . . ?
C6 C10 Ti1 72.6(2) . . ?
O1 C11 C12 130.4(5) . . ?
O2 C12 C11 110.6(4) . . ?
O2 C13 C14 109.3(3) . . ?
O3 C14 C13 108.8(3) . . ?
O3 C15 C16 108.7(3) . . ?
O4 C16 C15 109.0(3) . . ?
O4 C17 C18 108.6(3) . . ?
O5 C18 C17 109.3(3) . . ?
O5 C19 C20 109.1(4) . . ?
O6 C20 C19 109.4(4) . . ?
O6 C21 C22 109.1(4) . . ?
O1 C22 C21 111.4(5) . . ?

loop_
_geom_bond_atom_site_label_1
_geom_bond_atom_site_label_2
_geom_bond_distance
_geom_bond_site_symmetry_2
_geom_bond_publ_flag
Ti1 C8 2.362(4) . ?
Ti1 C1 2.372(4) . ?
Ti1 C5 2.381(4) . ?
Ti1 C9 2.386(4) . ?
Ti1 C7 2.388(4) . ?
Ti1 C4 2.393(4) . ?
Ti1 C2 2.398(4) . ?
Ti1 C6 2.403(4) . ?
Ti1 C3 2.414(4) . ?
Ti1 C10 2.419(4) . ?
Ti1 Cl1 2.5091(12) . ?
Ti1 Cl2 2.5096(12) . ?
Cl1 K1 3.1619(15) . ?
Cl2 K1 3.1283(14) . ?
K1 O4 2.781(3) . ?
K1 O2 2.865(3) . ?
K1 O6 2.887(3) . ?
K1 O5 2.902(3) . ?
K1 O1 2.949(4) . ?
K1 O3 2.974(3) . ?
O1 C11 1.132(6) . ?
O1 C22 1.400(5) . ?
O2 C13 1.406(5) . ?
O2 C12 1.415(5) . ?
O3 C15 1.425(5) . ?
O3 C14 1.426(5) . ?
O4 C16 1.421(5) . ?
O4 C17 1.425(5) . ?
O5 C19 1.421(5) . ?
O5 C18 1.422(5) . ?
O6 C20 1.416(6) . ?
O6 C21 1.417(5) . ?
C1 C5 1.402(6) . ?
C1 C2 1.402(5) . ?
C2 C3 1.401(5) . ?
C3 C4 1.405(6) . ?
C4 C5 1.405(6) . ?
C6 C10 1.396(6) . ?
C6 C7 1.402(6) . ?
C7 C8 1.394(6) . ?
C8 C9 1.405(6) . ?
C9 C10 1.395(6) . ?
C11 C12 1.433(7) . ?
C13 C14 1.492(6) . ?
C15 C16 1.495(6) . ?
C17 C18 1.495(6) . ?
C19 C20 1.492(7) . ?
C21 C22 1.484(7) . ?

loop_
_geom_torsion_atom_site_label_1
_geom_torsion_atom_site_label_2
_geom_torsion_atom_site_label_3
_geom_torsion_atom_site_label_4
_geom_torsion
_geom_torsion_site_symmetry_1
_geom_torsion_site_symmetry_2
_geom_torsion_site_symmetry_3
_geom_torsion_site_symmetry_4
_geom_torsion_publ_flag
C8 Ti1 Cl1 K1 -47.83(14) . . . . ?
C1 Ti1 Cl1 K1 161.10(10) . . . . ?
C5 Ti1 Cl1 K1 166.42(12) . . . . ?
C9 Ti1 Cl1 K1 -48.54(10) . . . . ?
C7 Ti1 Cl1 K1 -92.30(16) . . . . ?
C4 Ti1 Cl1 K1 125.95(14) . . . . ?
C2 Ti1 Cl1 K1 127.79(10) . . . . ?
C6 Ti1 Cl1 K1 -104.75(11) . . . . ?
C3 Ti1 Cl1 K1 106.86(10) . . . . ?
C10 Ti1 Cl1 K1 -79.52(11) . . . . ?
Cl2 Ti1 Cl1 K1 30.93(4) . . . . ?
C8 Ti1 Cl2 K1 96.72(11) . . . . ?
C1 Ti1 Cl2 K1 -113.65(14) . . . . ?
C5 Ti1 Cl2 K1 -159.07(13) . . . . ?
C9 Ti1 Cl2 K1 62.23(10) . . . . ?
C7 Ti1 Cl2 K1 105.65(12) . . . . ?
C4 Ti1 Cl2 K1 -166.49(10) . . . . ?
C2 Ti1 Cl2 K1 -109.37(10) . . . . ?
C6 Ti1 Cl2 K1 69.45(17) . . . . ?
C3 Ti1 Cl2 K1 -138.38(10) . . . . ?
C10 Ti1 Cl2 K1 44.93(12) . . . . ?
Cl1 Ti1 Cl2 K1 -31.37(4) . . . . ?
Ti1 Cl2 K1 O4 114.31(6) . . . . ?
Ti1 Cl2 K1 O2 -129.83(7) . . . . ?
Ti1 Cl2 K1 O6 -17.69(10) . . . . ?
Ti1 Cl2 K1 O5 66.83(9) . . . . ?
Ti1 Cl2 K1 O1 -78.85(9) . . . . ?
Ti1 Cl2 K1 O3 172.78(6) . . . . ?
Ti1 Cl2 K1 Cl1 26.98(3) . . . . ?
Ti1 Cl1 K1 O4 -119.03(7) . . . . ?
Ti1 Cl1 K1 O2 12.37(12) . . . . ?
Ti1 Cl1 K1 O6 120.79(7) . . . . ?
Ti1 Cl1 K1 O5 -178.79(6) . . . . ?
Ti1 Cl1 K1 O1 72.94(14) . . . . ?
Ti1 Cl1 K1 O3 -73.01(8) . . . . ?
Ti1 Cl1 K1 Cl2 -26.93(3) . . . . ?
O4 K1 O1 C11 60.8(9) . . . . ?
O2 K1 O1 C11 -12.8(8) . . . . ?
O6 K1 O1 C11 148.2(9) . . . . ?
O5 K1 O1 C11 123.2(8) . . . . ?
O3 K1 O1 C11 0.8(9) . . . . ?
Cl2 K1 O1 C11 -82.6(8) . . . . ?
Cl1 K1 O1 C11 -152.0(8) . . . . ?
O4 K1 O1 C22 -112.7(4) . . . . ?
O2 K1 O1 C22 173.6(5) . . . . ?
O6 K1 O1 C22 -25.3(4) . . . . ?
O5 K1 O1 C22 -50.4(5) . . . . ?
O3 K1 O1 C22 -172.7(4) . . . . ?
Cl2 K1 O1 C22 103.8(4) . . . . ?
Cl1 K1 O1 C22 34.5(5) . . . . ?
O4 K1 O2 C13 17.1(3) . . . . ?
O6 K1 O2 C13 156.2(3) . . . . ?
O5 K1 O2 C13 90.4(3) . . . . ?
O1 K1 O2 C13 173.1(4) . . . . ?
O3 K1 O2 C13 8.3(3) . . . . ?
Cl2 K1 O2 C13 -71.2(3) . . . . ?
Cl1 K1 O2 C13 -106.5(3) . . . . ?
O4 K1 O2 C12 -141.4(3) . . . . ?
O6 K1 O2 C12 -2.4(3) . . . . ?
O5 K1 O2 C12 -68.2(3) . . . . ?
O1 K1 O2 C12 14.5(3) . . . . ?
O3 K1 O2 C12 -150.3(3) . . . . ?
Cl2 K1 O2 C12 130.2(3) . . . . ?
Cl1 K1 O2 C12 95.0(3) . . . . ?
O4 K1 O3 C15 34.4(2) . . . . ?
O2 K1 O3 C15 -154.8(2) . . . . ?
O6 K1 O3 C15 131.1(2) . . . . ?
O5 K1 O3 C15 68.6(2) . . . . ?
O1 K1 O3 C15 -168.2(2) . . . . ?
Cl2 K1 O3 C15 -64.0(2) . . . . ?
Cl1 K1 O3 C15 -22.2(2) . . . . ?
O4 K1 O3 C14 151.5(2) . . . . ?
O2 K1 O3 C14 -37.7(2) . . . . ?
O6 K1 O3 C14 -111.9(2) . . . . ?
O5 K1 O3 C14 -174.3(2) . . . . ?
O1 K1 O3 C14 -51.1(3) . . . . ?
Cl2 K1 O3 C14 53.0(2) . . . . ?
Cl1 K1 O3 C14 94.9(2) . . . . ?
O2 K1 O4 C16 -10.6(3) . . . . ?
O6 K1 O4 C16 -145.8(2) . . . . ?
O5 K1 O4 C16 -144.3(3) . . . . ?
O1 K1 O4 C16 -71.9(4) . . . . ?
O3 K1 O4 C16 -2.0(2) . . . . ?
Cl2 K1 O4 C16 73.4(3) . . . . ?
Cl1 K1 O4 C16 138.4(3) . . . . ?
O2 K1 O4 C17 130.2(3) . . . . ?
O6 K1 O4 C17 -5.1(3) . . . . ?
O5 K1 O4 C17 -3.5(3) . . . . ?
O1 K1 O4 C17 68.8(4) . . . . ?
O3 K1 O4 C17 138.8(3) . . . . ?
Cl2 K1 O4 C17 -145.8(3) . . . . ?
Cl1 K1 O4 C17 -80.8(3) . . . . ?
O4 K1 O5 C19 -149.4(3) . . . . ?
O2 K1 O5 C19 114.8(3) . . . . ?
O6 K1 O5 C19 29.1(2) . . . . ?
O1 K1 O5 C19 53.6(3) . . . . ?
O3 K1 O5 C19 176.6(2) . . . . ?
Cl2 K1 O5 C19 -91.1(3) . . . . ?
Cl1 K1 O5 C19 -54.7(2) . . . . ?
O4 K1 O5 C18 -29.8(2) . . . . ?
O2 K1 O5 C18 -125.6(2) . . . . ?
O6 K1 O5 C18 148.7(3) . . . . ?
O1 K1 O5 C18 173.3(2) . . . . ?
O3 K1 O5 C18 -63.8(2) . . . . ?
Cl2 K1 O5 C18 28.5(3) . . . . ?
Cl1 K1 O5 C18 64.9(2) . . . . ?
O4 K1 O6 C20 6.4(3) . . . . ?
O2 K1 O6 C20 -131.1(3) . . . . ?
O5 K1 O6 C20 4.9(3) . . . . ?
O1 K1 O6 C20 -147.7(4) . . . . ?
O3 K1 O6 C20 -71.8(4) . . . . ?
Cl2 K1 O6 C20 128.2(3) . . . . ?
Cl1 K1 O6 C20 87.6(3) . . . . ?
O4 K1 O6 C21 147.7(3) . . . . ?
O2 K1 O6 C21 10.1(3) . . . . ?
O5 K1 O6 C21 146.1(3) . . . . ?
O1 K1 O6 C21 -6.4(3) . . . . ?
O3 K1 O6 C21 69.4(3) . . . . ?
Cl2 K1 O6 C21 -90.6(3) . . . . ?
Cl1 K1 O6 C21 -131.1(3) . . . . ?
C8 Ti1 C1 C5 26.0(3) . . . . ?
C9 Ti1 C1 C5 81.1(4) . . . . ?
C7 Ti1 C1 C5 37.5(3) . . . . ?
C4 Ti1 C1 C5 -36.8(2) . . . . ?
C2 Ti1 C1 C5 -114.7(3) . . . . ?
C6 Ti1 C1 C5 70.8(3) . . . . ?
C3 Ti1 C1 C5 -77.7(3) . . . . ?
C10 Ti1 C1 C5 96.0(3) . . . . ?
Cl1 Ti1 C1 C5 171.9(2) . . . . ?
Cl2 Ti1 C1 C5 -107.1(2) . . . . ?
C8 Ti1 C1 C2 140.7(2) . . . . ?
C5 Ti1 C1 C2 114.7(3) . . . . ?
C9 Ti1 C1 C2 -164.2(3) . . . . ?
C7 Ti1 C1 C2 152.2(2) . . . . ?
C4 Ti1 C1 C2 77.8(3) . . . . ?
C6 Ti1 C1 C2 -174.6(2) . . . . ?
C3 Ti1 C1 C2 37.0(2) . . . . ?
C10 Ti1 C1 C2 -149.3(2) . . . . ?
Cl1 Ti1 C1 C2 -73.4(2) . . . . ?
Cl2 Ti1 C1 C2 7.6(3) . . . . ?
C5 C1 C2 C3 0.6(4) . . . . ?
Ti1 C1 C2 C3 -65.4(3) . . . . ?
C5 C1 C2 Ti1 65.9(3) . . . . ?
C8 Ti1 C2 C3 30.2(4) . . . . ?
C1 Ti1 C2 C3 115.7(3) . . . . ?
C5 Ti1 C2 C3 77.9(3) . . . . ?
C9 Ti1 C2 C3 -119.0(8) . . . . ?
C7 Ti1 C2 C3 77.6(3) . . . . ?
C4 Ti1 C2 C3 36.6(2) . . . . ?
C6 Ti1 C2 C3 122.7(3) . . . . ?
C10 Ti1 C2 C3 166.9(3) . . . . ?
Cl1 Ti1 C2 C3 -141.8(2) . . . . ?
Cl2 Ti1 C2 C3 -58.4(2) . . . . ?
C8 Ti1 C2 C1 -85.6(4) . . . . ?
C5 Ti1 C2 C1 -37.9(2) . . . . ?
C9 Ti1 C2 C1 125.3(8) . . . . ?
C7 Ti1 C2 C1 -38.1(3) . . . . ?
C4 Ti1 C2 C1 -79.1(3) . . . . ?
C6 Ti1 C2 C1 6.9(3) . . . . ?
C3 Ti1 C2 C1 -115.7(3) . . . . ?
C10 Ti1 C2 C1 51.2(4) . . . . ?
Cl1 Ti1 C2 C1 102.4(2) . . . . ?
Cl2 Ti1 C2 C1 -174.1(2) . . . . ?
C1 C2 C3 C4 0.5(4) . . . . ?
Ti1 C2 C3 C4 -63.7(3) . . . . ?
C1 C2 C3 Ti1 64.2(3) . . . . ?
C8 Ti1 C3 C2 -164.9(2) . . . . ?
C1 Ti1 C3 C2 -37.3(2) . . . . ?
C5 Ti1 C3 C2 -78.8(2) . . . . ?
C9 Ti1 C3 C2 163.4(3) . . . . ?
C7 Ti1 C3 C2 -125.4(2) . . . . ?
C4 Ti1 C3 C2 -116.8(3) . . . . ?
C6 Ti1 C3 C2 -89.7(3) . . . . ?
C10 Ti1 C3 C2 -84.7(11) . . . . ?
Cl1 Ti1 C3 C2 39.0(2) . . . . ?
Cl2 Ti1 C3 C2 119.9(2) . . . . ?
C8 Ti1 C3 C4 -48.1(3) . . . . ?
C1 Ti1 C3 C4 79.4(3) . . . . ?
C5 Ti1 C3 C4 38.0(2) . . . . ?
C9 Ti1 C3 C4 -79.9(4) . . . . ?
C7 Ti1 C3 C4 -8.6(3) . . . . ?
C2 Ti1 C3 C4 116.8(3) . . . . ?
C6 Ti1 C3 C4 27.1(3) . . . . ?
C10 Ti1 C3 C4 32.1(12) . . . . ?
Cl1 Ti1 C3 C4 155.7(2) . . . . ?
Cl2 Ti1 C3 C4 -123.3(2) . . . . ?
C2 C3 C4 C5 -1.4(4) . . . . ?
Ti1 C3 C4 C5 -65.2(3) . . . . ?
C2 C3 C4 Ti1 63.8(3) . . . . ?
C8 Ti1 C4 C5 -104.8(2) . . . . ?
C1 Ti1 C4 C5 36.9(2) . . . . ?
C9 Ti1 C4 C5 -107.2(3) . . . . ?
C7 Ti1 C4 C5 -73.1(2) . . . . ?
C2 Ti1 C4 C5 78.0(3) . . . . ?
C6 Ti1 C4 C5 -47.2(3) . . . . ?
C3 Ti1 C4 C5 114.5(3) . . . . ?
C10 Ti1 C4 C5 -59.4(3) . . . . ?
Cl1 Ti1 C4 C5 80.2(3) . . . . ?
Cl2 Ti1 C4 C5 170.0(2) . . . . ?
C8 Ti1 C4 C3 140.7(2) . . . . ?
C1 Ti1 C4 C3 -77.5(2) . . . . ?
C5 Ti1 C4 C3 -114.5(3) . . . . ?
C9 Ti1 C4 C3 138.3(2) . . . . ?
C7 Ti1 C4 C3 172.4(3) . . . . ?
C2 Ti1 C4 C3 -36.5(2) . . . . ?
C6 Ti1 C4 C3 -161.7(2) . . . . ?
C10 Ti1 C4 C3 -173.9(2) . . . . ?
Cl1 Ti1 C4 C3 -34.3(3) . . . . ?
Cl2 Ti1 C4 C3 55.5(2) . . . . ?
C2 C1 C5 C4 -1.4(4) . . . . ?
Ti1 C1 C5 C4 65.0(3) . . . . ?
C2 C1 C5 Ti1 -66.4(3) . . . . ?
C3 C4 C5 C1 1.7(4) . . . . ?
Ti1 C4 C5 C1 -64.4(3) . . . . ?
C3 C4 C5 Ti1 66.2(3) . . . . ?
C8 Ti1 C5 C1 -161.8(2) . . . . ?
C9 Ti1 C5 C1 -138.5(2) . . . . ?
C7 Ti1 C5 C1 -142.5(3) . . . . ?
C4 Ti1 C5 C1 116.4(3) . . . . ?
C2 Ti1 C5 C1 37.7(2) . . . . ?
C6 Ti1 C5 C1 -108.6(3) . . . . ?
C3 Ti1 C5 C1 78.6(3) . . . . ?
C10 Ti1 C5 C1 -102.2(3) . . . . ?
Cl1 Ti1 C5 C1 -9.5(3) . . . . ?
Cl2 Ti1 C5 C1 103.2(2) . . . . ?
C8 Ti1 C5 C4 81.8(2) . . . . ?
C1 Ti1 C5 C4 -116.4(3) . . . . ?
C9 Ti1 C5 C4 105.1(3) . . . . ?
C7 Ti1 C5 C4 101.2(3) . . . . ?
C2 Ti1 C5 C4 -78.6(3) . . . . ?
C6 Ti1 C5 C4 135.1(3) . . . . ?
C3 Ti1 C5 C4 -37.7(2) . . . . ?
C10 Ti1 C5 C4 141.4(2) . . . . ?
Cl1 Ti1 C5 C4 -125.8(2) . . . . ?
Cl2 Ti1 C5 C4 -13.2(3) . . . . ?
C8 Ti1 C6 C10 -78.1(3) . . . . ?
C1 Ti1 C6 C10 137.3(3) . . . . ?
C5 Ti1 C6 C10 169.7(3) . . . . ?
C9 Ti1 C6 C10 -36.6(2) . . . . ?
C7 Ti1 C6 C10 -114.8(4) . . . . ?
C4 Ti1 C6 C10 -165.7(2) . . . . ?
C2 Ti1 C6 C10 133.4(2) . . . . ?
C3 Ti1 C6 C10 178.8(2) . . . . ?
Cl1 Ti1 C6 C10 49.0(3) . . . . ?
Cl2 Ti1 C6 C10 -45.1(3) . . . . ?
C8 Ti1 C6 C7 36.8(2) . . . . ?
C1 Ti1 C6 C7 -107.9(3) . . . . ?
C5 Ti1 C6 C7 -75.5(3) . . . . ?
C9 Ti1 C6 C7 78.3(3) . . . . ?
C4 Ti1 C6 C7 -50.9(3) . . . . ?
C2 Ti1 C6 C7 -111.8(3) . . . . ?
C3 Ti1 C6 C7 -66.4(3) . . . . ?
C10 Ti1 C6 C7 114.8(4) . . . . ?
Cl1 Ti1 C6 C7 163.8(2) . . . . ?
Cl2 Ti1 C6 C7 69.7(3) . . . . ?
C10 C6 C7 C8 2.1(5) . . . . ?
Ti1 C6 C7 C8 -63.8(3) . . . . ?
C10 C6 C7 Ti1 66.0(3) . . . . ?
C1 Ti1 C7 C8 -165.8(2) . . . . ?
C5 Ti1 C7 C8 -145.1(3) . . . . ?
C9 Ti1 C7 C8 38.3(2) . . . . ?
C4 Ti1 C7 C8 -111.5(3) . . . . ?
C2 Ti1 C7 C8 -144.9(2) . . . . ?
C6 Ti1 C7 C8 116.6(4) . . . . ?
C3 Ti1 C7 C8 -106.7(3) . . . . ?
C10 Ti1 C7 C8 79.2(3) . . . . ?
Cl1 Ti1 C7 C8 94.4(3) . . . . ?
Cl2 Ti1 C7 C8 -16.0(3) . . . . ?
C8 Ti1 C7 C6 -116.6(4) . . . . ?
C1 Ti1 C7 C6 77.6(3) . . . . ?
C5 Ti1 C7 C6 98.3(3) . . . . ?
C9 Ti1 C7 C6 -78.3(3) . . . . ?
C4 Ti1 C7 C6 131.9(3) . . . . ?
C2 Ti1 C7 C6 98.5(3) . . . . ?
C3 Ti1 C7 C6 136.7(3) . . . . ?
C10 Ti1 C7 C6 -37.4(2) . . . . ?
Cl1 Ti1 C7 C6 -22.2(3) . . . . ?
Cl2 Ti1 C7 C6 -132.6(2) . . . . ?
C6 C7 C8 C9 -1.8(5) . . . . ?
Ti1 C7 C8 C9 -66.7(3) . . . . ?
C6 C7 C8 Ti1 64.9(3) . . . . ?
C1 Ti1 C8 C7 20.2(4) . . . . ?
C5 Ti1 C8 C7 35.0(3) . . . . ?
C9 Ti1 C8 C7 -114.0(4) . . . . ?
C4 Ti1 C8 C7 69.1(3) . . . . ?
C2 Ti1 C8 C7 74.6(4) . . . . ?
C6 Ti1 C8 C7 -36.7(3) . . . . ?
C3 Ti1 C8 C7 93.9(3) . . . . ?
C10 Ti1 C8 C7 -77.2(3) . . . . ?
Cl1 Ti1 C8 C7 -115.3(2) . . . . ?
Cl2 Ti1 C8 C7 165.8(3) . . . . ?
C1 Ti1 C8 C9 134.2(3) . . . . ?
C5 Ti1 C8 C9 149.0(2) . . . . ?
C7 Ti1 C8 C9 114.0(4) . . . . ?
C4 Ti1 C8 C9 -176.8(2) . . . . ?
C2 Ti1 C8 C9 -171.4(3) . . . . ?
C6 Ti1 C8 C9 77.4(3) . . . . ?
C3 Ti1 C8 C9 -152.0(2) . . . . ?
C10 Ti1 C8 C9 36.9(2) . . . . ?
Cl1 Ti1 C8 C9 -1.2(3) . . . . ?
Cl2 Ti1 C8 C9 -80.2(2) . . . . ?
C7 C8 C9 C10 0.8(4) . . . . ?
Ti1 C8 C9 C10 -66.1(3) . . . . ?
C7 C8 C9 Ti1 66.9(3) . . . . ?
C8 Ti1 C9 C10 115.6(4) . . . . ?
C1 Ti1 C9 C10 24.0(4) . . . . ?
C5 Ti1 C9 C10 73.1(3) . . . . ?
C7 Ti1 C9 C10 77.6(3) . . . . ?
C4 Ti1 C9 C10 119.8(3) . . . . ?
C2 Ti1 C9 C10 -87.8(9) . . . . ?
C6 Ti1 C9 C10 36.5(3) . . . . ?
C3 Ti1 C9 C10 167.4(3) . . . . ?
Cl1 Ti1 C9 C10 -65.4(2) . . . . ?
Cl2 Ti1 C9 C10 -149.6(3) . . . . ?
C1 Ti1 C9 C8 -91.6(3) . . . . ?
C5 Ti1 C9 C8 -42.5(3) . . . . ?
C7 Ti1 C9 C8 -38.0(2) . . . . ?
C4 Ti1 C9 C8 4.2(3) . . . . ?
C2 Ti1 C9 C8 156.6(8) . . . . ?
C6 Ti1 C9 C8 -79.1(3) . . . . ?
C3 Ti1 C9 C8 51.8(4) . . . . ?
C10 Ti1 C9 C8 -115.6(4) . . . . ?
Cl1 Ti1 C9 C8 179.0(2) . . . . ?
Cl2 Ti1 C9 C8 94.9(2) . . . . ?
C8 C9 C10 C6 0.5(5) . . . . ?
Ti1 C9 C10 C6 -63.9(3) . . . . ?
C8 C9 C10 Ti1 64.4(3) . . . . ?
C7 C6 C10 C9 -1.6(5) . . . . ?
Ti1 C6 C10 C9 63.4(3) . . . . ?
C7 C6 C10 Ti1 -65.0(3) . . . . ?
C8 Ti1 C10 C9 -37.6(2) . . . . ?
C1 Ti1 C10 C9 -166.8(2) . . . . ?
C5 Ti1 C10 C9 -128.1(3) . . . . ?
C7 Ti1 C10 C9 -78.9(3) . . . . ?
C4 Ti1 C10 C9 -95.5(3) . . . . ?
C2 Ti1 C10 C9 163.4(2) . . . . ?
C6 Ti1 C10 C9 -116.7(4) . . . . ?
C3 Ti1 C10 C9 -122.7(10) . . . . ?
Cl1 Ti1 C10 C9 112.2(2) . . . . ?
Cl2 Ti1 C10 C9 31.8(3) . . . . ?
C8 Ti1 C10 C6 79.1(3) . . . . ?
C1 Ti1 C10 C6 -50.1(3) . . . . ?
C5 Ti1 C10 C6 -11.4(3) . . . . ?
C9 Ti1 C10 C6 116.7(4) . . . . ?
C7 Ti1 C10 C6 37.8(3) . . . . ?
C4 Ti1 C10 C6 21.2(4) . . . . ?
C2 Ti1 C10 C6 -79.9(3) . . . . ?
C3 Ti1 C10 C6 -6.0(12) . . . . ?
Cl1 Ti1 C10 C6 -131.1(3) . . . . ?
Cl2 Ti1 C10 C6 148.5(2) . . . . ?
C22 O1 C11 C12 -176.0(8) . . . . ?
K1 O1 C11 C12 11.6(16) . . . . ?
C13 O2 C12 C11 -176.1(6) . . . . ?
K1 O2 C12 C11 -16.0(7) . . . . ?
O1 C11 C12 O2 2.5(15) . . . . ?
C12 O2 C13 C14 -178.3(4) . . . . ?
K1 O2 C13 C14 21.5(5) . . . . ?
C15 O3 C14 C13 178.2(3) . . . . ?
K1 O3 C14 C13 68.3(3) . . . . ?
O2 C13 C14 O3 -62.3(4) . . . . ?
C14 O3 C15 C16 -178.8(3) . . . . ?
K1 O3 C15 C16 -67.1(3) . . . . ?
C17 O4 C16 C15 -173.7(3) . . . . ?
K1 O4 C16 C15 -30.2(4) . . . . ?
O3 C15 C16 O4 69.5(4) . . . . ?
C16 O4 C17 C18 179.0(3) . . . . ?
K1 O4 C17 C18 35.2(4) . . . . ?
C19 O5 C18 C17 -179.6(3) . . . . ?
K1 O5 C18 C17 62.1(3) . . . . ?
O4 C17 C18 O5 -67.4(4) . . . . ?
C18 O5 C19 C20 -178.8(3) . . . . ?
K1 O5 C19 C20 -62.1(4) . . . . ?
C21 O6 C20 C19 178.5(4) . . . . ?
K1 O6 C20 C19 -36.9(5) . . . . ?
O5 C19 C20 O6 68.0(5) . . . . ?
C20 O6 C21 C22 178.0(4) . . . . ?
K1 O6 C21 C22 35.1(4) . . . . ?
C11 O1 C22 C21 -117.2(10) . . . . ?
K1 O1 C22 C21 55.6(5) . . . . ?
O6 C21 C22 O1 -60.4(5) . . . . ?
